data_2225314
loop_
_publ_author_name
'Benn, Michael'
'Vohra, Kanwal Nain'
'Parvez, Masood'

_publ_section_title
;
 5\a-Dihydrovespertilin acetate
;
_journal_coeditor_code LH2988
_journal_issue 3
_journal_name_full 'Acta Crystallographica Section E'
_journal_page_first o598
_journal_paper_doi 10.1107/S160053681000512X
_journal_volume 66
_journal_year 2010
_chemical_formula_iupac 'C24 H36 O4'
_chemical_formula_moiety 'C24 H36 O4'
_chemical_formula_sum 'C24 H36 O4'
_chemical_formula_weight 388.53
_chemical_melting_point_gt 492
_chemical_melting_point_lt 493
_chemical_name_common '5\a-Dihydrovespertilin acetate'
_chemical_name_systematic (20<i>S</i>)-3\b-acetoxy-16\a-hydroxy-22,23-bisnor-5\a,17\b-cholano(22-16)lactone
_space_group_IT_number 19
_symmetry_cell_setting orthorhombic
_symmetry_space_group_name_Hall 'P 2ac 2ab'
_symmetry_space_group_name_H-M 'P 21 21 21'
_atom_sites_solution_hydrogens geom
_atom_sites_solution_primary direct
_atom_sites_solution_secondary difmap
_cell_angle_alpha 90.00
_cell_angle_beta 90.00
_cell_angle_gamma 90.00
_cell_formula_units_Z 4
_cell_length_a 6.4256(3)
_cell_length_b 9.6527(6)
_cell_length_c 34.953(2)
_cell_measurement_reflns_used 2395
_cell_measurement_temperature 173(2)
_cell_measurement_theta_max 27.5
_cell_measurement_theta_min 1.0
_cell_volume 2167.9(2)
_computing_cell_refinement 'HKL DENZO (Otwinowski & Minor, 1997)'
_computing_data_collection 'COLLECT (Nonius, 1998)'
_computing_data_reduction 'SCALEPACK (Otwinowski & Minor, 1997)'
_computing_molecular_graphics 'ORTEP-3 for Windows (Farrugia, 1997)'
_computing_publication_material 'SHELXL97 (Sheldrick, 2008)'
_computing_structure_refinement 'SHELXL97 (Sheldrick, 2008)'
_computing_structure_solution 'SHELXS97 (Sheldrick, 2008)'
_diffrn_ambient_temperature 173(2)
_diffrn_measured_fraction_theta_full 0.967
_diffrn_measured_fraction_theta_max 0.967
_diffrn_measurement_device_type 'Nonius APEXII CCD'
_diffrn_measurement_method '\f and \w scans'
_diffrn_radiation_monochromator graphite
_diffrn_radiation_source 'fine-focus sealed tube'
_diffrn_radiation_type MoK\a
_diffrn_radiation_wavelength 0.71073
_diffrn_reflns_av_R_equivalents 0.028
_diffrn_reflns_av_sigmaI/netI 0.033
_diffrn_reflns_limit_h_max 8
_diffrn_reflns_limit_h_min -8
_diffrn_reflns_limit_k_max 12
_diffrn_reflns_limit_k_min -12
_diffrn_reflns_limit_l_max 45
_diffrn_reflns_limit_l_min -44
_diffrn_reflns_number 8349
_diffrn_reflns_theta_full 27.5
_diffrn_reflns_theta_max 27.5
_diffrn_reflns_theta_min 2.7
_diffrn_standards_number 0
_exptl_absorpt_coefficient_mu 0.079
_exptl_absorpt_correction_T_max 0.998
_exptl_absorpt_correction_T_min 0.977
_exptl_absorpt_correction_type multi-scan
_exptl_absorpt_process_details '(SORTAV; Blessing, 1997)'
_exptl_crystal_colour colourless
_exptl_crystal_density_diffrn 1.190
_exptl_crystal_density_method 'not measured'
_exptl_crystal_description plate
_exptl_crystal_F_000 848
_exptl_crystal_size_max 0.30
_exptl_crystal_size_mid 0.08
_exptl_crystal_size_min 0.02
_refine_diff_density_max 0.24
_refine_diff_density_min -0.20
_refine_ls_extinction_method none
_refine_ls_goodness_of_fit_ref 1.11
_refine_ls_hydrogen_treatment constr
_refine_ls_matrix_type full
_refine_ls_number_parameters 256
_refine_ls_number_reflns 2784
_refine_ls_number_restraints 0
_refine_ls_restrained_S_all 1.11
_refine_ls_R_factor_all 0.057
_refine_ls_R_factor_gt 0.051
_refine_ls_shift/su_max 0.000
_refine_ls_shift/su_mean 0.000
_refine_ls_structure_factor_coef Fsqd
_refine_ls_weighting_details 'calc w=1/[\s^2^(Fo^2^)+(0.037P)^2^+1.01P] where P=(Fo^2^+2Fc^2^)/3'
_refine_ls_weighting_scheme calc
_refine_ls_wR_factor_gt 0.113
_refine_ls_wR_factor_ref 0.119
_reflns_number_gt 2554
_reflns_number_total 2784
_reflns_threshold_expression I>2\s(I)
_cod_data_source_file lh2988.cif
_cod_data_source_block I
_cod_database_code 2225314
_cod_database_fobs_code 2225314

loop_
_symmetry_equiv_pos_as_xyz
'x, y, z'
'-x+1/2, -y, z+1/2'
'x+1/2, -y+1/2, -z'
'-x, y+1/2, -z+1/2'

loop_
_atom_site_type_symbol
_atom_site_label
_atom_site_fract_x
_atom_site_fract_y
_atom_site_fract_z
_atom_site_U_iso_or_equiv
_atom_site_adp_type
_atom_site_calc_flag
_atom_site_refinement_flags
_atom_site_occupancy
_atom_site_disorder_assembly
_atom_site_disorder_group
O O1 -0.0207(3) 0.09610(19) 0.50200(5) 0.0334(4) Uani d . 1 . .
O O2 -0.1447(3) -0.0949(2) 0.47447(6) 0.0434(5) Uani d . 1 . .
O O3 0.8680(4) 0.1358(3) 0.78266(5) 0.0487(6) Uani d . 1 . .
O O4 1.2141(4) 0.0994(3) 0.78197(7) 0.0667(8) Uani d . 1 . .
C C1 0.8182(4) -0.0137(3) 0.68247(7) 0.0358(6) Uani d . 1 . .
H H1A 0.9327 0.0336 0.6687 0.043 Uiso calc R 1 . .
H H1B 0.8152 -0.1113 0.6738 0.043 Uiso calc R 1 . .
C C2 0.8633(5) -0.0097(3) 0.72580(7) 0.0407(7) Uani d . 1 . .
H H2A 0.7571 -0.0650 0.7395 0.049 Uiso calc R 1 . .
H H2B 1.0012 -0.0515 0.7309 0.049 Uiso calc R 1 . .
C C3 0.8604(5) 0.1379(3) 0.74049(7) 0.0402(7) Uani d . 1 . .
H H3 0.9840 0.1890 0.7304 0.048 Uiso calc R 1 . .
C C4 0.6643(5) 0.2149(3) 0.73005(7) 0.0418(7) Uani d . 1 . .
H H4A 0.6782 0.3132 0.7378 0.050 Uiso calc R 1 . .
H H4B 0.5453 0.1747 0.7442 0.050 Uiso calc R 1 . .
C C5 0.6209(5) 0.2071(3) 0.68664(7) 0.0349(6) Uani d . 1 . .
H H5 0.7418 0.2519 0.6735 0.042 Uiso calc R 1 . .
C C6 0.4282(5) 0.2905(3) 0.67576(8) 0.0471(8) Uani d . 1 . .
H H6A 0.4447 0.3872 0.6847 0.057 Uiso calc R 1 . .
H H6B 0.3047 0.2506 0.6886 0.057 Uiso calc R 1 . .
C C7 0.3937(5) 0.2900(3) 0.63221(8) 0.0435(7) Uani d . 1 . .
H H7A 0.2613 0.3379 0.6263 0.052 Uiso calc R 1 . .
H H7B 0.5079 0.3417 0.6196 0.052 Uiso calc R 1 . .
C C8 0.3860(4) 0.1422(3) 0.61610(6) 0.0295(5) Uani d . 1 . .
H H8 0.2630 0.0937 0.6274 0.035 Uiso calc R 1 . .
C C9 0.5849(4) 0.0615(3) 0.62748(6) 0.0274(5) Uani d . 1 . .
H H9 0.7049 0.1168 0.6176 0.033 Uiso calc R 1 . .
C C10 0.6112(4) 0.0558(3) 0.67195(6) 0.0294(5) Uani d . 1 . .
C C11 0.5995(4) -0.0820(3) 0.60811(7) 0.0308(5) Uani d . 1 . .
H H11A 0.7385 -0.1222 0.6133 0.037 Uiso calc R 1 . .
H H11B 0.4941 -0.1443 0.6196 0.037 Uiso calc R 1 . .
C C12 0.5651(4) -0.0757(3) 0.56452(7) 0.0297(5) Uani d . 1 . .
H H12A 0.6806 -0.0237 0.5525 0.036 Uiso calc R 1 . .
H H12B 0.5651 -0.1708 0.5539 0.036 Uiso calc R 1 . .
C C13 0.3596(4) -0.0054(2) 0.55515(6) 0.0256(5) Uani d . 1 . .
C C14 0.3631(4) 0.1415(2) 0.57245(6) 0.0270(5) Uani d . 1 . .
H H14 0.4904 0.1877 0.5621 0.032 Uiso calc R 1 . .
C C15 0.1770(4) 0.2139(3) 0.55379(7) 0.0332(6) Uani d . 1 . .
H H15A 0.1951 0.3158 0.5538 0.040 Uiso calc R 1 . .
H H15B 0.0456 0.1904 0.5670 0.040 Uiso calc R 1 . .
C C16 0.1799(4) 0.1556(3) 0.51274(7) 0.0296(5) Uani d . 1 . .
H H16 0.2231 0.2286 0.4941 0.035 Uiso calc R 1 . .
C C17 0.3339(4) 0.0331(2) 0.51221(6) 0.0267(5) Uani d . 1 . .
H H17 0.4706 0.0640 0.5015 0.032 Uiso calc R 1 . .
C C18 0.1768(4) -0.0934(3) 0.56960(7) 0.0316(5) Uani d . 1 . .
H H18A 0.0453 -0.0482 0.5628 0.047 Uiso calc R 1 . .
H H18B 0.1857 -0.1028 0.5975 0.047 Uiso calc R 1 . .
H H18C 0.1825 -0.1854 0.5578 0.047 Uiso calc R 1 . .
C C19 0.4331(5) -0.0268(3) 0.69033(8) 0.0404(7) Uani d . 1 . .
H H19A 0.3001 0.0032 0.6794 0.061 Uiso calc R 1 . .
H H19B 0.4324 -0.0106 0.7180 0.061 Uiso calc R 1 . .
H H19C 0.4532 -0.1258 0.6853 0.061 Uiso calc R 1 . .
C C20 0.2312(4) -0.0705(3) 0.48481(7) 0.0286(5) Uani d . 1 . .
H H20 0.2516 -0.1676 0.4941 0.034 Uiso calc R 1 . .
C C21 0.3096(4) -0.0551(3) 0.44337(7) 0.0375(6) Uani d . 1 . .
H H21A 0.2275 -0.1150 0.4265 0.056 Uiso calc R 1 . .
H H21B 0.4564 -0.0820 0.4421 0.056 Uiso calc R 1 . .
H H21C 0.2945 0.0416 0.4352 0.056 Uiso calc R 1 . .
C C22 0.0030(4) -0.0311(3) 0.48607(7) 0.0321(6) Uani d . 1 . .
C C23 1.0529(6) 0.1106(4) 0.79906(8) 0.0500(8) Uani d . 1 . .
C C24 1.0304(7) 0.0994(4) 0.84196(8) 0.0692(12) Uani d . 1 . .
H H24A 0.8840 0.1120 0.8490 0.104 Uiso calc PR 0.50 . .
H H24B 1.1149 0.1712 0.8543 0.104 Uiso calc PR 0.50 . .
H H24C 1.0777 0.0079 0.8504 0.104 Uiso calc PR 0.50 . .
H H24D 1.1670 0.0820 0.8535 0.104 Uiso calc PR 0.50 . .
H H24E 0.9362 0.0228 0.8482 0.104 Uiso calc PR 0.50 . .
H H24F 0.9733 0.1861 0.8521 0.104 Uiso calc PR 0.50 . .

loop_
_atom_site_aniso_label
_atom_site_aniso_U_11
_atom_site_aniso_U_22
_atom_site_aniso_U_33
_atom_site_aniso_U_12
_atom_site_aniso_U_13
_atom_site_aniso_U_23
O1 0.0272(9) 0.0343(9) 0.0388(9) 0.0019(9) -0.0071(8) -0.0022(8)
O2 0.0321(10) 0.0468(11) 0.0514(11) -0.0070(10) -0.0072(9) -0.0082(10)
O3 0.0518(12) 0.0723(15) 0.0220(8) -0.0066(13) -0.0015(9) -0.0056(9)
O4 0.0518(15) 0.101(2) 0.0472(13) -0.0075(17) -0.0111(11) -0.0020(14)
C1 0.0372(14) 0.0467(16) 0.0236(11) 0.0070(14) -0.0036(11) -0.0019(11)
C2 0.0420(15) 0.0546(17) 0.0256(11) 0.0005(16) -0.0057(12) -0.0018(12)
C3 0.0413(15) 0.0593(18) 0.0198(11) -0.0058(16) 0.0006(11) -0.0037(11)
C4 0.0459(16) 0.0522(16) 0.0272(12) -0.0016(16) 0.0009(12) -0.0116(12)
C5 0.0413(15) 0.0400(14) 0.0234(11) 0.0000(14) 0.0007(11) -0.0054(10)
C6 0.060(2) 0.0486(17) 0.0327(13) 0.0151(17) -0.0029(14) -0.0143(13)
C7 0.0559(18) 0.0389(15) 0.0357(13) 0.0149(15) -0.0072(14) -0.0090(12)
C8 0.0292(12) 0.0350(13) 0.0245(10) 0.0043(12) 0.0032(10) -0.0034(10)
C9 0.0298(12) 0.0319(12) 0.0206(10) -0.0013(11) 0.0018(9) -0.0005(9)
C10 0.0307(13) 0.0358(13) 0.0216(10) -0.0014(12) 0.0013(10) -0.0013(10)
C11 0.0317(13) 0.0333(13) 0.0274(11) 0.0096(12) -0.0047(10) -0.0030(10)
C12 0.0292(12) 0.0357(13) 0.0241(11) 0.0052(11) -0.0002(9) -0.0040(10)
C13 0.0250(11) 0.0285(11) 0.0232(10) 0.0002(10) 0.0019(9) -0.0003(9)
C14 0.0291(12) 0.0279(11) 0.0239(10) 0.0014(11) 0.0008(10) -0.0006(9)
C15 0.0373(14) 0.0303(12) 0.0321(12) 0.0074(12) -0.0040(11) -0.0021(11)
C16 0.0301(13) 0.0292(12) 0.0294(11) -0.0004(11) -0.0035(10) 0.0016(10)
C17 0.0264(12) 0.0297(11) 0.0239(10) -0.0033(11) 0.0009(9) 0.0007(10)
C18 0.0287(12) 0.0335(13) 0.0324(12) -0.0024(12) 0.0021(10) 0.0043(11)
C19 0.0386(15) 0.0549(18) 0.0278(12) -0.0098(15) 0.0005(11) 0.0057(13)
C20 0.0323(13) 0.0299(12) 0.0238(10) -0.0023(11) -0.0012(10) -0.0013(10)
C21 0.0382(14) 0.0466(15) 0.0277(11) -0.0043(14) 0.0017(11) -0.0054(11)
C22 0.0319(13) 0.0337(13) 0.0306(12) -0.0022(12) -0.0008(11) 0.0016(11)
C23 0.063(2) 0.0545(19) 0.0323(14) -0.0132(19) -0.0128(15) -0.0006(14)
C24 0.093(3) 0.083(3) 0.0313(15) -0.030(3) -0.0172(17) 0.0083(17)

loop_
_atom_type_symbol
_atom_type_description
_atom_type_scat_dispersion_real
_atom_type_scat_dispersion_imag
_atom_type_scat_source
C C 0.0033 0.0016 'International Tables Vol C Tables 4.2.6.8 and 6.1.1.4'
H H 0.0000 0.0000 'International Tables Vol C Tables 4.2.6.8 and 6.1.1.4'
O O 0.0106 0.0060 'International Tables Vol C Tables 4.2.6.8 and 6.1.1.4'

loop_
_geom_angle_atom_site_label_1
_geom_angle_atom_site_label_2
_geom_angle_atom_site_label_3
_geom_angle_site_symmetry_1
_geom_angle_site_symmetry_3
_geom_angle
_geom_angle_publ_flag
C22 O1 C16 . . 111.24(19) ?
C23 O3 C3 . . 117.3(2) ?
C10 C1 C2 . . 112.8(2) ?
C10 C1 H1A . . 109.0 ?
C2 C1 H1A . . 109.0 ?
C10 C1 H1B . . 109.0 ?
C2 C1 H1B . . 109.0 ?
H1A C1 H1B . . 107.8 ?
C3 C2 C1 . . 110.7(2) ?
C3 C2 H2A . . 109.5 ?
C1 C2 H2A . . 109.5 ?
C3 C2 H2B . . 109.5 ?
C1 C2 H2B . . 109.5 ?
H2A C2 H2B . . 108.1 ?
O3 C3 C4 . . 106.0(2) ?
O3 C3 C2 . . 109.0(2) ?
C4 C3 C2 . . 113.1(3) ?
O3 C3 H3 . . 109.5 ?
C4 C3 H3 . . 109.5 ?
C2 C3 H3 . . 109.5 ?
C3 C4 C5 . . 111.4(2) ?
C3 C4 H4A . . 109.4 ?
C5 C4 H4A . . 109.4 ?
C3 C4 H4B . . 109.4 ?
C5 C4 H4B . . 109.4 ?
H4A C4 H4B . . 108.0 ?
C6 C5 C4 . . 111.4(2) ?
C6 C5 C10 . . 112.5(2) ?
C4 C5 C10 . . 112.3(2) ?
C6 C5 H5 . . 106.7 ?
C4 C5 H5 . . 106.7 ?
C10 C5 H5 . . 106.7 ?
C5 C6 C7 . . 111.2(2) ?
C5 C6 H6A . . 109.4 ?
C7 C6 H6A . . 109.4 ?
C5 C6 H6B . . 109.4 ?
C7 C6 H6B . . 109.4 ?
H6A C6 H6B . . 108.0 ?
C8 C7 C6 . . 111.8(2) ?
C8 C7 H7A . . 109.3 ?
C6 C7 H7A . . 109.3 ?
C8 C7 H7B . . 109.3 ?
C6 C7 H7B . . 109.3 ?
H7A C7 H7B . . 107.9 ?
C14 C8 C7 . . 111.9(2) ?
C14 C8 C9 . . 109.43(19) ?
C7 C8 C9 . . 110.3(2) ?
C14 C8 H8 . . 108.4 ?
C7 C8 H8 . . 108.4 ?
C9 C8 H8 . . 108.4 ?
C11 C9 C8 . . 112.9(2) ?
C11 C9 C10 . . 113.4(2) ?
C8 C9 C10 . . 111.22(19) ?
C11 C9 H9 . . 106.2 ?
C8 C9 H9 . . 106.2 ?
C10 C9 H9 . . 106.2 ?
C1 C10 C19 . . 108.6(2) ?
C1 C10 C5 . . 107.3(2) ?
C19 C10 C5 . . 112.4(2) ?
C1 C10 C9 . . 110.3(2) ?
C19 C10 C9 . . 110.7(2) ?
C5 C10 C9 . . 107.5(2) ?
C12 C11 C9 . . 112.9(2) ?
C12 C11 H11A . . 109.0 ?
C9 C11 H11A . . 109.0 ?
C12 C11 H11B . . 109.0 ?
C9 C11 H11B . . 109.0 ?
H11A C11 H11B . . 107.8 ?
C13 C12 C11 . . 110.8(2) ?
C13 C12 H12A . . 109.5 ?
C11 C12 H12A . . 109.5 ?
C13 C12 H12B . . 109.5 ?
C11 C12 H12B . . 109.5 ?
H12A C12 H12B . . 108.1 ?
C12 C13 C18 . . 110.31(19) ?
C12 C13 C14 . . 108.3(2) ?
C18 C13 C14 . . 113.0(2) ?
C12 C13 C17 . . 114.01(19) ?
C18 C13 C17 . . 111.6(2) ?
C14 C13 C17 . . 99.24(18) ?
C15 C14 C8 . . 119.8(2) ?
C15 C14 C13 . . 103.99(19) ?
C8 C14 C13 . . 113.3(2) ?
C15 C14 H14 . . 106.3 ?
C8 C14 H14 . . 106.3 ?
C13 C14 H14 . . 106.3 ?
C14 C15 C16 . . 102.75(19) ?
C14 C15 H15A . . 111.2 ?
C16 C15 H15A . . 111.2 ?
C14 C15 H15B . . 111.2 ?
C16 C15 H15B . . 111.2 ?
H15A C15 H15B . . 109.1 ?
O1 C16 C15 . . 111.9(2) ?
O1 C16 C17 . . 105.15(19) ?
C15 C16 C17 . . 107.39(19) ?
O1 C16 H16 . . 110.7 ?
C15 C16 H16 . . 110.7 ?
C17 C16 H16 . . 110.7 ?
C20 C17 C16 . . 103.4(2) ?
C20 C17 C13 . . 119.5(2) ?
C16 C17 C13 . . 103.87(18) ?
C20 C17 H17 . . 109.8 ?
C16 C17 H17 . . 109.8 ?
C13 C17 H17 . . 109.8 ?
C13 C18 H18A . . 109.5 ?
C13 C18 H18B . . 109.5 ?
H18A C18 H18B . . 109.5 ?
C13 C18 H18C . . 109.5 ?
H18A C18 H18C . . 109.5 ?
H18B C18 H18C . . 109.5 ?
C10 C19 H19A . . 109.5 ?
C10 C19 H19B . . 109.5 ?
H19A C19 H19B . . 109.5 ?
C10 C19 H19C . . 109.5 ?
H19A C19 H19C . . 109.5 ?
H19B C19 H19C . . 109.5 ?
C22 C20 C17 . . 103.6(2) ?
C22 C20 C21 . . 108.6(2) ?
C17 C20 C21 . . 112.5(2) ?
C22 C20 H20 . . 110.6 ?
C17 C20 H20 . . 110.6 ?
C21 C20 H20 . . 110.6 ?
C20 C21 H21A . . 109.5 ?
C20 C21 H21B . . 109.5 ?
H21A C21 H21B . . 109.5 ?
C20 C21 H21C . . 109.5 ?
H21A C21 H21C . . 109.5 ?
H21B C21 H21C . . 109.5 ?
O2 C22 O1 . . 120.9(2) ?
O2 C22 C20 . . 128.7(2) ?
O1 C22 C20 . . 110.4(2) ?
O4 C23 O3 . . 124.6(3) ?
O4 C23 C24 . . 124.8(3) ?
O3 C23 C24 . . 110.6(3) ?
C23 C24 H24A . . 109.5 ?
C23 C24 H24B . . 109.5 ?
H24A C24 H24B . . 109.5 ?
C23 C24 H24C . . 109.5 ?
H24A C24 H24C . . 109.5 ?
H24B C24 H24C . . 109.5 ?
C23 C24 H24D . . 109.5 ?
H24A C24 H24D . . 141.1 ?
H24B C24 H24D . . 56.3 ?
H24C C24 H24D . . 56.3 ?
C23 C24 H24E . . 109.5 ?
H24A C24 H24E . . 56.3 ?
H24B C24 H24E . . 141.1 ?
H24C C24 H24E . . 56.3 ?
H24D C24 H24E . . 109.5 ?
C23 C24 H24F . . 109.5 ?
H24A C24 H24F . . 56.3 ?
H24B C24 H24F . . 56.3 ?
H24C C24 H24F . . 141.1 ?
H24D C24 H24F . . 109.5 ?
H24E C24 H24F . . 109.5 ?

loop_
_geom_bond_atom_site_label_1
_geom_bond_atom_site_label_2
_geom_bond_site_symmetry_2
_geom_bond_distance
_geom_bond_publ_flag
O1 C22 . 1.357(3) ?
O1 C16 . 1.460(3) ?
O2 C22 . 1.202(3) ?
O3 C23 . 1.342(4) ?
O3 C3 . 1.475(3) ?
O4 C23 . 1.200(4) ?
C1 C10 . 1.535(4) ?
C1 C2 . 1.542(3) ?
C1 H1A . 0.9900 ?
C1 H1B . 0.9900 ?
C2 C3 . 1.514(4) ?
C2 H2A . 0.9900 ?
C2 H2B . 0.9900 ?
C3 C4 . 1.508(4) ?
C3 H3 . 1.0000 ?
C4 C5 . 1.545(3) ?
C4 H4A . 0.9900 ?
C4 H4B . 0.9900 ?
C5 C6 . 1.525(4) ?
C5 C10 . 1.549(4) ?
C5 H5 . 1.0000 ?
C6 C7 . 1.539(4) ?
C6 H6A . 0.9900 ?
C6 H6B . 0.9900 ?
C7 C8 . 1.534(4) ?
C7 H7A . 0.9900 ?
C7 H7B . 0.9900 ?
C8 C14 . 1.533(3) ?
C8 C9 . 1.548(3) ?
C8 H8 . 1.0000 ?
C9 C11 . 1.545(3) ?
C9 C10 . 1.565(3) ?
C9 H9 . 1.0000 ?
C10 C19 . 1.536(4) ?
C11 C12 . 1.541(3) ?
C11 H11A . 0.9900 ?
C11 H11B . 0.9900 ?
C12 C13 . 1.520(3) ?
C12 H12A . 0.9900 ?
C12 H12B . 0.9900 ?
C13 C18 . 1.535(3) ?
C13 C14 . 1.542(3) ?
C13 C17 . 1.555(3) ?
C14 C15 . 1.531(3) ?
C14 H14 . 1.0000 ?
C15 C16 . 1.541(3) ?
C15 H15A . 0.9900 ?
C15 H15B . 0.9900 ?
C16 C17 . 1.543(4) ?
C16 H16 . 1.0000 ?
C17 C20 . 1.534(3) ?
C17 H17 . 1.0000 ?
C18 H18A . 0.9800 ?
C18 H18B . 0.9800 ?
C18 H18C . 0.9800 ?
C19 H19A . 0.9800 ?
C19 H19B . 0.9800 ?
C19 H19C . 0.9800 ?
C20 C22 . 1.515(4) ?
C20 C21 . 1.541(3) ?
C20 H20 . 1.0000 ?
C21 H21A . 0.9800 ?
C21 H21B . 0.9800 ?
C21 H21C . 0.9800 ?
C23 C24 . 1.510(4) ?
C24 H24A . 0.9800 ?
C24 H24B . 0.9800 ?
C24 H24C . 0.9800 ?
C24 H24D . 0.9800 ?
C24 H24E . 0.9800 ?
C24 H24F . 0.9800 ?

loop_
_geom_hbond_atom_site_label_D
_geom_hbond_atom_site_label_H
_geom_hbond_atom_site_label_A
_geom_hbond_site_symmetry_A
_geom_hbond_distance_DH
_geom_hbond_distance_HA
_geom_hbond_distance_DA
_geom_hbond_angle_DHA
C16 H16 O1 3_556 1.00 2.36 3.116(3) 131
C18 H18A O1 . 0.98 2.58 3.246(3) 126

loop_
_geom_torsion_atom_site_label_1
_geom_torsion_atom_site_label_2
_geom_torsion_atom_site_label_3
_geom_torsion_atom_site_label_4
_geom_torsion_site_symmetry_1
_geom_torsion_site_symmetry_2
_geom_torsion_site_symmetry_3
_geom_torsion_site_symmetry_4
_geom_torsion
_geom_torsion_publ_flag
C10 C1 C2 C3 . . . . -56.4(3) ?
C23 O3 C3 C4 . . . . -160.7(3) ?
C23 O3 C3 C2 . . . . 77.2(4) ?
C1 C2 C3 O3 . . . . 170.4(2) ?
C1 C2 C3 C4 . . . . 52.7(3) ?
O3 C3 C4 C5 . . . . -172.0(2) ?
C2 C3 C4 C5 . . . . -52.6(3) ?
C3 C4 C5 C6 . . . . -177.4(3) ?
C3 C4 C5 C10 . . . . 55.4(3) ?
C4 C5 C6 C7 . . . . 176.4(3) ?
C10 C5 C6 C7 . . . . -56.5(3) ?
C5 C6 C7 C8 . . . . 54.1(4) ?
C6 C7 C8 C14 . . . . -177.0(2) ?
C6 C7 C8 C9 . . . . -55.0(3) ?
C14 C8 C9 C11 . . . . -49.6(3) ?
C7 C8 C9 C11 . . . . -173.0(2) ?
C14 C8 C9 C10 . . . . -178.4(2) ?
C7 C8 C9 C10 . . . . 58.2(3) ?
C2 C1 C10 C19 . . . . -64.1(3) ?
C2 C1 C10 C5 . . . . 57.6(3) ?
C2 C1 C10 C9 . . . . 174.4(2) ?
C6 C5 C10 C1 . . . . 176.5(2) ?
C4 C5 C10 C1 . . . . -56.8(3) ?
C6 C5 C10 C19 . . . . -64.2(3) ?
C4 C5 C10 C19 . . . . 62.5(3) ?
C6 C5 C10 C9 . . . . 57.8(3) ?
C4 C5 C10 C9 . . . . -175.5(2) ?
C11 C9 C10 C1 . . . . 56.3(3) ?
C8 C9 C10 C1 . . . . -175.2(2) ?
C11 C9 C10 C19 . . . . -63.9(3) ?
C8 C9 C10 C19 . . . . 64.6(3) ?
C11 C9 C10 C5 . . . . 173.0(2) ?
C8 C9 C10 C5 . . . . -58.5(3) ?
C8 C9 C11 C12 . . . . 50.2(3) ?
C10 C9 C11 C12 . . . . 177.8(2) ?
C9 C11 C12 C13 . . . . -54.8(3) ?
C11 C12 C13 C18 . . . . -65.7(3) ?
C11 C12 C13 C14 . . . . 58.4(3) ?
C11 C12 C13 C17 . . . . 167.8(2) ?
C7 C8 C14 C15 . . . . -57.9(3) ?
C9 C8 C14 C15 . . . . 179.6(2) ?
C7 C8 C14 C13 . . . . 178.7(2) ?
C9 C8 C14 C13 . . . . 56.2(3) ?
C12 C13 C14 C15 . . . . 167.09(19) ?
C18 C13 C14 C15 . . . . -70.4(2) ?
C17 C13 C14 C15 . . . . 47.9(2) ?
C12 C13 C14 C8 . . . . -61.2(3) ?
C18 C13 C14 C8 . . . . 61.3(3) ?
C17 C13 C14 C8 . . . . 179.6(2) ?
C8 C14 C15 C16 . . . . -165.0(2) ?
C13 C14 C15 C16 . . . . -37.2(2) ?
C22 O1 C16 C15 . . . . -132.0(2) ?
C22 O1 C16 C17 . . . . -15.7(2) ?
C14 C15 C16 O1 . . . . 126.4(2) ?
C14 C15 C16 C17 . . . . 11.5(3) ?
O1 C16 C17 C20 . . . . 24.1(2) ?
C15 C16 C17 C20 . . . . 143.4(2) ?
O1 C16 C17 C13 . . . . -101.4(2) ?
C15 C16 C17 C13 . . . . 17.9(3) ?
C12 C13 C17 C20 . . . . 91.2(3) ?
C18 C13 C17 C20 . . . . -34.6(3) ?
C14 C13 C17 C20 . . . . -153.9(2) ?
C12 C13 C17 C16 . . . . -154.3(2) ?
C18 C13 C17 C16 . . . . 79.8(2) ?
C14 C13 C17 C16 . . . . -39.5(2) ?
C16 C17 C20 C22 . . . . -23.4(2) ?
C13 C17 C20 C22 . . . . 91.3(3) ?
C16 C17 C20 C21 . . . . 93.7(2) ?
C13 C17 C20 C21 . . . . -151.6(2) ?
C16 O1 C22 O2 . . . . -178.0(2) ?
C16 O1 C22 C20 . . . . 0.3(3) ?
C17 C20 C22 O2 . . . . -166.6(3) ?
C21 C20 C22 O2 . . . . 73.6(4) ?
C17 C20 C22 O1 . . . . 15.2(3) ?
C21 C20 C22 O1 . . . . -104.6(2) ?
C3 O3 C23 O4 . . . . 5.5(5) ?
C3 O3 C23 C24 . . . . -175.0(3) ?
